data_2220159
loop_
_publ_author_name
'Nallasivam, Angannan'
'Nethaji, Munirathinam'
'Vembu, Nagarajan'
'Jaswant, Buckle'
'Sulochana, Nagarajan'

_publ_section_title
;
 5,7-Bis(benzyloxy)-2-phenyl-4<i>H</i>-chromen-4-one
;
_journal_coeditor_code FB2125
_journal_issue 12
_journal_name_full 'Acta Crystallographica Section E'
_journal_page_first o2490
_journal_page_last o2491
_journal_paper_doi 10.1107/S160053680803938X
_journal_volume 64
_journal_year 2008
_chemical_formula_iupac 'C29 H22 O4'
_chemical_formula_moiety 'C29 H22 O4'
_chemical_formula_sum 'C29 H22 O4'
_chemical_formula_weight 434.47
_chemical_melting_point_gt 439
_chemical_melting_point_lt 441
_chemical_name_systematic
;
5,7-Bis(benzyloxy)-2-phenyl-4<i>H</i>-chromen-4-one
;
_space_group_IT_number 2
_symmetry_cell_setting triclinic
_symmetry_space_group_name_Hall '-P 1'
_symmetry_space_group_name_H-M 'P -1'
_atom_sites_solution_hydrogens difmap
_atom_sites_solution_primary direct
_atom_sites_solution_secondary difmap
_audit_creation_method SHELXL-97
_cell_angle_alpha 66.564(4)
_cell_angle_beta 79.668(5)
_cell_angle_gamma 73.836(5)
_cell_formula_units_Z 2
_cell_length_a 9.496(3)
_cell_length_b 11.572(3)
_cell_length_c 11.767(3)
_cell_measurement_reflns_used 589
_cell_measurement_temperature 293(2)
_cell_measurement_theta_max 27.50
_cell_measurement_theta_min 2.50
_cell_volume 1136.0(5)
_computing_cell_refinement 'SMART (Bruker, 2007)'
_computing_data_collection 'SMART (Bruker, 2007)'
_computing_data_reduction 'SAINT (Bruker, 2007)'
_computing_molecular_graphics 'PLATON (Spek, 2003)'
_computing_publication_material 'SHELXL97 (Sheldrick, 2008)'
_computing_structure_refinement 'SHELXL97 (Sheldrick, 2008)'
_computing_structure_solution 'SHELXS97 (Sheldrick, 2008)'
_diffrn_ambient_temperature 293(2)
_diffrn_detector_area_resol_mean 0.3
_diffrn_measured_fraction_theta_full 1.000
_diffrn_measured_fraction_theta_max 1.000
_diffrn_measurement_device_type 'Bruker SMART APEX CCD'
_diffrn_measurement_method \w
_diffrn_radiation_monochromator graphite
_diffrn_radiation_source 'fine-focus sealed tube'
_diffrn_radiation_type MoK\a
_diffrn_radiation_wavelength 0.71073
_diffrn_reflns_av_R_equivalents 0.0182
_diffrn_reflns_av_sigmaI/netI 0.0243
_diffrn_reflns_limit_h_max 12
_diffrn_reflns_limit_h_min -12
_diffrn_reflns_limit_k_max 15
_diffrn_reflns_limit_k_min -15
_diffrn_reflns_limit_l_max 15
_diffrn_reflns_limit_l_min -15
_diffrn_reflns_number 13435
_diffrn_reflns_theta_full 27.50
_diffrn_reflns_theta_max 27.98
_diffrn_reflns_theta_min 1.89
_exptl_absorpt_coefficient_mu 0.084
_exptl_absorpt_correction_T_max 0.9809
_exptl_absorpt_correction_T_min 0.9625
_exptl_absorpt_correction_type multi-scan
_exptl_absorpt_process_details '(SADABS; Sheldrick, 1998)'
_exptl_crystal_colour colourless
_exptl_crystal_density_diffrn 1.270
_exptl_crystal_density_method 'not measured'
_exptl_crystal_description prism
_exptl_crystal_F_000 456
_exptl_crystal_size_max 0.45
_exptl_crystal_size_mid 0.33
_exptl_crystal_size_min 0.23
_refine_diff_density_max 0.198
_refine_diff_density_min -0.229
_refine_ls_extinction_method none
_refine_ls_goodness_of_fit_ref 1.048
_refine_ls_hydrogen_treatment constr
_refine_ls_matrix_type full
_refine_ls_number_constraints 88
_refine_ls_number_parameters 298
_refine_ls_number_reflns 5302
_refine_ls_number_restraints 0
_refine_ls_restrained_S_all 1.048
_refine_ls_R_factor_all 0.0912
_refine_ls_R_factor_gt 0.0592
_refine_ls_shift/su_max 0.000
_refine_ls_shift/su_mean 0.000
_refine_ls_structure_factor_coef Fsqd
_refine_ls_weighting_details 'calc w=1/[\s^2^(Fo^2^)+(0.0655P)^2^+0.1818P] where P=(Fo^2^+2Fc^2^)/3'
_refine_ls_weighting_scheme calc
_refine_ls_wR_factor_gt 0.1384
_refine_ls_wR_factor_ref 0.1549
_reflns_number_gt 3534
_reflns_number_total 5302
_reflns_threshold_expression I>2\s(I)
_cod_data_source_file fb2125.cif
_cod_data_source_block I
_cod_depositor_comments
;
The following automatic conversions were performed:
'_symmetry_cell_setting' value 'Triclinic' changed to 'triclinic'
according to '/home/saulius/struct/CIF-dictionaries/cif_core.dic'
dictionary named 'cif_core.dic' version 2.4.1 from 2010-06-29.

Automatic conversion script
Id: cif_fix_enum 1527 2010-12-29 10:47:43Z saulius 

The following automatic conversions were performed:

'_symmetry_cell_setting' value 'Triclinic' changed to 'triclinic'
according to /home/saulius/struct/CIF-dictionaries/cif_core.dic
dictionary named 'cif_core.dic' version 2.4.1 from 2010-06-29.

Automatic conversion script
Id: cif_fix_values 1715 2011-07-08 13:25:40Z adriana 
;
_cod_original_cell_volume 1136.1(5)
_cod_database_code 2220159
_cod_database_fobs_code 2220159

loop_
_symmetry_equiv_pos_as_xyz
'x, y, z'
'-x, -y, -z'

loop_
_atom_site_type_symbol
_atom_site_label
_atom_site_fract_x
_atom_site_fract_y
_atom_site_fract_z
_atom_site_U_iso_or_equiv
_atom_site_adp_type
_atom_site_calc_flag
_atom_site_refinement_flags
_atom_site_occupancy
O O1 1.10569(12) 0.71663(11) 0.18466(11) 0.0536(3) Uani d . 1
C C2 1.13210(18) 0.63546(16) 0.12145(16) 0.0511(4) Uani d . 1
C C3 1.0413(2) 0.65365(18) 0.03827(18) 0.0619(5) Uani d . 1
H H3 1.0625 0.5959 -0.0026 0.074 Uiso calc R 1
C C4 0.91202(19) 0.75798(18) 0.00843(17) 0.0585(5) Uani d . 1
C C5 0.78763(16) 0.96910(16) 0.04245(15) 0.0487(4) Uani d . 1
C C6 0.77971(17) 1.05076(16) 0.10297(15) 0.0502(4) Uani d . 1
H H6 0.7084 1.1279 0.0852 0.060 Uiso calc R 1
C C7 0.87887(17) 1.01797(16) 0.19122(15) 0.0483(4) Uani d . 1
C C8 0.98609(17) 0.90462(16) 0.21876(15) 0.0503(4) Uani d . 1
H H8 1.0521 0.8825 0.2777 0.060 Uiso calc R 1
C C9 0.89526(17) 0.85064(16) 0.06822(15) 0.0482(4) Uani d . 1
C C10 0.99182(16) 0.82506(15) 0.15545(15) 0.0469(4) Uani d . 1
C C11 1.26652(19) 0.53363(16) 0.15672(17) 0.0547(4) Uani d . 1
C C12 1.3574(2) 0.53208(19) 0.23695(19) 0.0690(5) Uani d . 1
H H12 1.3321 0.5957 0.2711 0.083 Uiso calc R 1
C C13 1.4850(3) 0.4377(2) 0.2670(2) 0.0883(7) Uani d . 1
H H13 1.5451 0.4385 0.3209 0.106 Uiso calc R 1
C C14 1.5238(3) 0.3431(2) 0.2185(3) 0.0958(8) Uani d . 1
H H14 1.6105 0.2799 0.2381 0.115 Uiso calc R 1
C C15 1.4336(3) 0.3424(2) 0.1410(3) 0.1085(10) Uani d . 1
H H15 1.4585 0.2773 0.1087 0.130 Uiso calc R 1
C C16 1.3067(2) 0.4365(2) 0.1098(2) 0.0867(7) Uani d . 1
H H16 1.2470 0.4346 0.0562 0.104 Uiso calc R 1
O O17 0.82679(16) 0.76574(15) -0.06285(15) 0.0858(5) Uani d . 1
O O18 0.69794(12) 0.99537(12) -0.04619(11) 0.0609(3) Uani d . 1
C C19 0.59954(19) 1.11810(18) -0.08836(17) 0.0587(5) Uani d . 1
H H19A 0.6522 1.1861 -0.1123 0.070 Uiso calc R 1
H H19B 0.5245 1.1272 -0.0227 0.070 Uiso calc R 1
C C20 0.52982(18) 1.12834(19) -0.19821(16) 0.0588(5) Uani d . 1
C C21 0.5695(2) 1.0332(2) -0.24758(18) 0.0691(5) Uani d . 1
H H21 0.6430 0.9601 -0.2137 0.083 Uiso calc R 1
C C22 0.5008(3) 1.0456(3) -0.3475(2) 0.0871(7) Uani d . 1
H H22 0.5285 0.9806 -0.3801 0.105 Uiso calc R 1
C C23 0.3932(3) 1.1517(3) -0.3984(2) 0.0995(8) Uani d . 1
H H23 0.3478 1.1597 -0.4657 0.119 Uiso calc R 1
C C24 0.3522(3) 1.2469(3) -0.3498(2) 0.0956(8) Uani d . 1
H H24 0.2784 1.3196 -0.3843 0.115 Uiso calc R 1
C C25 0.4196(2) 1.2359(2) -0.2496(2) 0.0767(6) Uani d . 1
H H25 0.3907 1.3009 -0.2170 0.092 Uiso calc R 1
O O26 0.86159(12) 1.10706(11) 0.24369(11) 0.0595(3) Uani d . 1
C C27 0.9671(2) 1.08276(19) 0.32789(18) 0.0655(5) Uani d . 1
H H27A 1.0648 1.0779 0.2855 0.079 Uiso calc R 1
H H27B 0.9663 1.0009 0.3963 0.079 Uiso calc R 1
C C28 0.9288(2) 1.19031(17) 0.37608(16) 0.0578(5) Uani d . 1
C C29 0.8056(2) 1.2047(2) 0.45477(18) 0.0678(5) Uani d . 1
H H29 0.7427 1.1492 0.4750 0.081 Uiso calc R 1
C C30 0.7731(3) 1.2992(2) 0.5043(2) 0.0807(6) Uani d . 1
H H30 0.6885 1.3082 0.5569 0.097 Uiso calc R 1
C C31 0.8657(4) 1.3795(2) 0.4758(2) 0.1003(9) Uani d . 1
H H31 0.8448 1.4434 0.5095 0.120 Uiso calc R 1
C C32 0.9893(4) 1.3666(3) 0.3978(3) 0.1228(12) Uani d . 1
H H32 1.0527 1.4214 0.3787 0.147 Uiso calc R 1
C C33 1.0199(3) 1.2724(3) 0.3475(2) 0.0965(8) Uani d . 1
H H33 1.1034 1.2647 0.2936 0.116 Uiso calc R 1

loop_
_atom_site_aniso_label
_atom_site_aniso_U_11
_atom_site_aniso_U_22
_atom_site_aniso_U_33
_atom_site_aniso_U_12
_atom_site_aniso_U_13
_atom_site_aniso_U_23
O1 0.0515(6) 0.0537(7) 0.0603(7) 0.0017(5) -0.0168(5) -0.0296(6)
C2 0.0536(9) 0.0488(9) 0.0564(10) -0.0114(7) -0.0058(8) -0.0247(8)
C3 0.0644(11) 0.0605(11) 0.0732(12) -0.0072(9) -0.0160(9) -0.0375(10)
C4 0.0571(10) 0.0673(11) 0.0617(11) -0.0133(9) -0.0150(8) -0.0309(9)
C5 0.0392(8) 0.0589(10) 0.0505(9) -0.0107(7) -0.0094(7) -0.0207(8)
C6 0.0413(8) 0.0527(9) 0.0542(10) -0.0030(7) -0.0119(7) -0.0189(8)
C7 0.0452(8) 0.0530(9) 0.0508(9) -0.0063(7) -0.0084(7) -0.0246(8)
C8 0.0461(9) 0.0573(10) 0.0523(9) -0.0024(7) -0.0154(7) -0.0265(8)
C9 0.0433(8) 0.0562(10) 0.0500(9) -0.0111(7) -0.0063(7) -0.0236(8)
C10 0.0417(8) 0.0505(9) 0.0489(9) -0.0060(7) -0.0066(7) -0.0203(7)
C11 0.0560(10) 0.0471(9) 0.0635(11) -0.0069(8) -0.0085(8) -0.0246(8)
C12 0.0745(12) 0.0592(11) 0.0775(13) 0.0086(9) -0.0264(10) -0.0371(10)
C13 0.0869(15) 0.0769(14) 0.1058(18) 0.0158(12) -0.0460(14) -0.0452(14)
C14 0.0860(16) 0.0741(15) 0.129(2) 0.0242(12) -0.0414(15) -0.0530(15)
C15 0.1037(18) 0.0862(17) 0.159(3) 0.0276(14) -0.0466(18) -0.0866(18)
C16 0.0804(14) 0.0795(15) 0.1213(19) 0.0102(12) -0.0371(13) -0.0655(14)
O17 0.0821(10) 0.0934(11) 0.1075(11) 0.0004(8) -0.0444(9) -0.0614(9)
O18 0.0536(7) 0.0666(8) 0.0682(8) -0.0024(6) -0.0269(6) -0.0290(6)
C19 0.0521(10) 0.0597(11) 0.0642(11) -0.0109(8) -0.0187(8) -0.0178(9)
C20 0.0453(9) 0.0740(12) 0.0528(10) -0.0185(9) -0.0099(8) -0.0130(9)
C21 0.0544(11) 0.0946(15) 0.0583(11) -0.0131(10) -0.0102(9) -0.0284(11)
C22 0.0783(14) 0.127(2) 0.0646(13) -0.0213(14) -0.0128(11) -0.0418(14)
C23 0.0856(17) 0.147(3) 0.0628(14) -0.0260(17) -0.0273(12) -0.0263(16)
C24 0.0728(15) 0.108(2) 0.0810(16) -0.0075(13) -0.0355(12) -0.0054(15)
C25 0.0621(12) 0.0810(14) 0.0764(14) -0.0089(10) -0.0246(10) -0.0151(11)
O26 0.0566(7) 0.0597(7) 0.0690(8) 0.0068(6) -0.0251(6) -0.0357(6)
C27 0.0673(11) 0.0692(12) 0.0670(12) 0.0059(9) -0.0303(9) -0.0360(10)
C28 0.0663(11) 0.0582(11) 0.0517(10) -0.0029(9) -0.0181(9) -0.0249(9)
C29 0.0647(12) 0.0765(13) 0.0680(12) -0.0101(10) -0.0132(10) -0.0333(11)
C30 0.0873(15) 0.0879(16) 0.0690(14) 0.0021(13) -0.0108(11) -0.0439(12)
C31 0.167(3) 0.0714(15) 0.0735(16) -0.0217(17) -0.0086(17) -0.0416(13)
C32 0.192(3) 0.120(2) 0.098(2) -0.093(2) 0.033(2) -0.0632(19)
C33 0.119(2) 0.116(2) 0.0828(16) -0.0573(17) 0.0248(14) -0.0581(15)

loop_
_atom_type_symbol
_atom_type_description
_atom_type_scat_dispersion_real
_atom_type_scat_dispersion_imag
_atom_type_scat_source
C C 0.0033 0.0016 'International Tables Vol C Tables 4.2.6.8 and 6.1.1.4'
H H 0.0000 0.0000 'International Tables Vol C Tables 4.2.6.8 and 6.1.1.4'
O O 0.0106 0.0060 'International Tables Vol C Tables 4.2.6.8 and 6.1.1.4'

loop_
_geom_angle_atom_site_label_1
_geom_angle_atom_site_label_2
_geom_angle_atom_site_label_3
_geom_angle
C2 O1 C10 119.99(12)
C3 C2 O1 120.68(15)
C3 C2 C11 127.46(16)
O1 C2 C11 111.85(14)
C2 C3 C4 123.57(16)
C2 C3 H3 118.2
C4 C3 H3 118.2
O17 C4 C3 121.05(16)
O17 C4 C9 124.67(17)
C3 C4 C9 114.27(14)
O18 C5 C6 123.46(15)
O18 C5 C9 115.42(14)
C6 C5 C9 121.11(14)
C5 C6 C7 119.92(15)
C5 C6 H6 120.0
C7 C6 H6 120.0
O26 C7 C8 124.22(14)
O26 C7 C6 114.59(14)
C8 C7 C6 121.18(15)
C7 C8 C10 117.46(14)
C7 C8 H8 121.3
C10 C8 H8 121.3
C10 C9 C5 115.96(15)
C10 C9 C4 119.12(15)
C5 C9 C4 124.91(14)
O1 C10 C8 113.76(13)
O1 C10 C9 121.86(14)
C8 C10 C9 124.36(15)
C16 C11 C12 117.70(17)
C16 C11 C2 120.75(16)
C12 C11 C2 121.55(15)
C13 C12 C11 120.97(18)
C13 C12 H12 119.5
C11 C12 H12 119.5
C14 C13 C12 120.5(2)
C14 C13 H13 119.8
C12 C13 H13 119.8
C15 C14 C13 119.0(2)
C15 C14 H14 120.5
C13 C14 H14 120.5
C14 C15 C16 121.0(2)
C14 C15 H15 119.5
C16 C15 H15 119.5
C15 C16 C11 120.8(2)
C15 C16 H16 119.6
C11 C16 H16 119.6
C5 O18 C19 119.10(13)
O18 C19 C20 107.99(15)
O18 C19 H19A 110.1
C20 C19 H19A 110.1
O18 C19 H19B 110.1
C20 C19 H19B 110.1
H19A C19 H19B 108.4
C21 C20 C25 118.81(18)
C21 C20 C19 122.32(17)
C25 C20 C19 118.86(19)
C20 C21 C22 120.4(2)
C20 C21 H21 119.8
C22 C21 H21 119.8
C23 C22 C21 120.6(2)
C23 C22 H22 119.7
C21 C22 H22 119.7
C22 C23 C24 119.6(2)
C22 C23 H23 120.2
C24 C23 H23 120.2
C23 C24 C25 120.6(2)
C23 C24 H24 119.7
C25 C24 H24 119.7
C20 C25 C24 120.0(2)
C20 C25 H25 120.0
C24 C25 H25 120.0
C7 O26 C27 116.84(13)
O26 C27 C28 108.76(14)
O26 C27 H27A 109.9
C28 C27 H27A 109.9
O26 C27 H27B 109.9
C28 C27 H27B 109.9
H27A C27 H27B 108.3
C33 C28 C29 118.51(19)
C33 C28 C27 120.59(19)
C29 C28 C27 120.83(19)
C28 C29 C30 121.4(2)
C28 C29 H29 119.3
C30 C29 H29 119.3
C31 C30 C29 119.4(2)
C31 C30 H30 120.3
C29 C30 H30 120.3
C30 C31 C32 120.1(2)
C30 C31 H31 119.9
C32 C31 H31 119.9
C31 C32 C33 119.9(3)
C31 C32 H32 120.0
C33 C32 H32 120.0
C28 C33 C32 120.7(2)
C28 C33 H33 119.7
C32 C33 H33 119.7

loop_
_geom_bond_atom_site_label_1
_geom_bond_atom_site_label_2
_geom_bond_distance
O1 C2 1.3623(19)
O1 C10 1.3772(19)
C2 C3 1.336(2)
C2 C11 1.468(2)
C3 C4 1.442(2)
C3 H3 0.9300
C4 O17 1.2287(19)
C4 C9 1.461(2)
C5 O18 1.3521(18)
C5 C6 1.372(2)
C5 C9 1.420(2)
C6 C7 1.395(2)
C6 H6 0.9300
C7 O26 1.3590(19)
C7 C8 1.378(2)
C8 C10 1.382(2)
C8 H8 0.9300
C9 C10 1.388(2)
C11 C16 1.376(2)
C11 C12 1.381(2)
C12 C13 1.376(3)
C12 H12 0.9300
C13 C14 1.364(3)
C13 H13 0.9300
C14 C15 1.362(3)
C14 H14 0.9300
C15 C16 1.373(3)
C15 H15 0.9300
C16 H16 0.9300
O18 C19 1.415(2)
C19 C20 1.505(2)
C19 H19A 0.9700
C19 H19B 0.9700
C20 C21 1.375(3)
C20 C25 1.384(3)
C21 C22 1.386(3)
C21 H21 0.9300
C22 C23 1.359(3)
C22 H22 0.9300
C23 C24 1.369(4)
C23 H23 0.9300
C24 C25 1.386(3)
C24 H24 0.9300
C25 H25 0.9300
O26 C27 1.4291(19)
C27 C28 1.496(2)
C27 H27A 0.9700
C27 H27B 0.9700
C28 C33 1.365(3)
C28 C29 1.371(3)
C29 C30 1.373(3)
C29 H29 0.9300
C30 C31 1.361(4)
C30 H30 0.9300
C31 C32 1.367(4)
C31 H31 0.9300
C32 C33 1.378(3)
C32 H32 0.9300
C33 H33 0.9300

loop_
_geom_hbond_atom_site_label_D
_geom_hbond_atom_site_label_H
_geom_hbond_atom_site_label_A
_geom_hbond_site_symmetry_A
_geom_hbond_distance_DH
_geom_hbond_distance_HA
_geom_hbond_distance_DA
_geom_hbond_angle_DHA
_geom_hbond_publ_flag
C12 H12 O1 . 0.93 2.37 2.701(2) 100.9 y
C21 H21 O18 . 0.93 2.33 2.685(2) 101.9 y
C16 H16 O17 2_765 0.93 2.57 3.212(3) 126.5 y
C30 H30 Cg1 1_556 0.93 3.120 3.838 135.38 y
C8 H8 Cg2 2_776 0.93 3.295 4.066 141.72 y
C27 H27B Cg2 2_776 0.97 3.178 4.083 155.84 y

loop_
_geom_torsion_atom_site_label_1
_geom_torsion_atom_site_label_2
_geom_torsion_atom_site_label_3
_geom_torsion_atom_site_label_4
_geom_torsion
C10 O1 C2 C3 -5.7(2)
C10 O1 C2 C11 174.00(14)
O1 C2 C3 C4 0.4(3)
C11 C2 C3 C4 -179.18(17)
C2 C3 C4 O17 -175.26(19)
C2 C3 C4 C9 5.6(3)
O18 C5 C6 C7 -178.38(15)
C9 C5 C6 C7 0.2(3)
C5 C6 C7 O26 179.15(14)
C5 C6 C7 C8 0.3(3)
O26 C7 C8 C10 -178.51(15)
C6 C7 C8 C10 0.2(3)
O18 C5 C9 C10 177.49(14)
C6 C5 C9 C10 -1.2(2)
O18 C5 C9 C4 -1.2(2)
C6 C5 C9 C4 -179.92(16)
O17 C4 C9 C10 174.32(18)
C3 C4 C9 C10 -6.5(2)
O17 C4 C9 C5 -7.0(3)
C3 C4 C9 C5 172.14(16)
C2 O1 C10 C8 -174.37(14)
C2 O1 C10 C9 4.4(2)
C7 C8 C10 O1 177.45(14)
C7 C8 C10 C9 -1.3(3)
C5 C9 C10 O1 -176.87(14)
C4 C9 C10 O1 1.9(2)
C5 C9 C10 C8 1.8(2)
C4 C9 C10 C8 -179.40(16)
C3 C2 C11 C16 -5.0(3)
O1 C2 C11 C16 175.35(18)
C3 C2 C11 C12 174.54(19)
O1 C2 C11 C12 -5.1(2)
C16 C11 C12 C13 1.1(3)
C2 C11 C12 C13 -178.5(2)
C11 C12 C13 C14 -0.4(4)
C12 C13 C14 C15 -0.7(4)
C13 C14 C15 C16 1.1(5)
C14 C15 C16 C11 -0.4(5)
C12 C11 C16 C15 -0.7(4)
C2 C11 C16 C15 178.9(2)
C6 C5 O18 C19 6.3(2)
C9 C5 O18 C19 -172.41(14)
C5 O18 C19 C20 171.97(14)
O18 C19 C20 C21 -3.9(2)
O18 C19 C20 C25 174.59(16)
C25 C20 C21 C22 0.4(3)
C19 C20 C21 C22 178.92(18)
C20 C21 C22 C23 0.0(3)
C21 C22 C23 C24 -0.3(4)
C22 C23 C24 C25 0.2(4)
C21 C20 C25 C24 -0.5(3)
C19 C20 C25 C24 -179.12(19)
C23 C24 C25 C20 0.3(4)
C8 C7 O26 C27 3.3(3)
C6 C7 O26 C27 -175.52(15)
C7 O26 C27 C28 -179.56(15)
O26 C27 C28 C33 -114.1(2)
O26 C27 C28 C29 69.2(2)
C33 C28 C29 C30 0.1(3)
C27 C28 C29 C30 176.85(18)
C28 C29 C30 C31 -0.7(3)
C29 C30 C31 C32 0.5(4)
C30 C31 C32 C33 0.3(5)
C29 C28 C33 C32 0.7(4)
C27 C28 C33 C32 -176.1(2)
C31 C32 C33 C28 -0.9(5)

loop_
_cod_related_entry_id
_cod_related_entry_database
_cod_related_entry_code
1 ChemSpider 1308273
